data_4076168
loop_
_publ_author_name
'Zhu, Hongping'
'Yang, Zhi'
'Magull, J\"org'
'Roesky, Herbert W.'
'Schmidt, Hans-Georg'
'Noltemeyer, Mathias'

_publ_section_title
;
 Syntheses and Structural Characterization of a
 LAl(N3)N[\m-Si(N3)(tBu)]2NAl(N3)L and a Monomeric Aluminum Hydride Amide
 LAlH(NHAr) (L = HC[(CMe)(NAr)]2, Ar = 2,6-iPr2C6H3)
;
_journal_issue 26
_journal_name_full Organometallics
_journal_page_first 6420
_journal_paper_doi 10.1021/om050698v
_journal_volume 24
_journal_year 2005
_chemical_formula_sum 'C48 H68 Al N3'
_chemical_formula_weight 714.03
_chemical_name_systematic
; 
 ? 
;
_space_group_IT_number 2
_symmetry_cell_setting triclinic
_symmetry_space_group_name_Hall '-P 1'
_symmetry_space_group_name_H-M 'P -1'
_atom_sites_solution_hydrogens mixed
_atom_sites_solution_primary direct
_atom_sites_solution_secondary difmap
_audit_creation_method SHELXL-97
_cell_angle_alpha 91.56(3)
_cell_angle_beta 90.86(3)
_cell_angle_gamma 110.81(3)
_cell_formula_units_Z 2
_cell_length_a 10.071(2)
_cell_length_b 11.630(2)
_cell_length_c 19.851(4)
_cell_measurement_temperature 200(2)
_cell_volume 2171.8(8)
_computing_structure_refinement 'SHELXL-97 (Sheldrick, 1997)'
_computing_structure_solution 'SHELXS-97 (Sheldrick, 1990)'
_diffrn_ambient_temperature 293(2)
_diffrn_measured_fraction_theta_full 0.996
_diffrn_measured_fraction_theta_max 0.996
_diffrn_measurement_device_type Stoe-Siemens-Huber
_diffrn_radiation_monochromator graphite
_diffrn_radiation_source 'fine-focus sealed tube'
_diffrn_radiation_type MoK\a
_diffrn_radiation_wavelength 0.71073
_diffrn_reflns_av_R_equivalents 0.0761
_diffrn_reflns_av_sigmaI/netI 0.0587
_diffrn_reflns_limit_h_max 10
_diffrn_reflns_limit_h_min -10
_diffrn_reflns_limit_k_max 12
_diffrn_reflns_limit_k_min -12
_diffrn_reflns_limit_l_max 21
_diffrn_reflns_limit_l_min -21
_diffrn_reflns_number 9308
_diffrn_reflns_theta_full 22.47
_diffrn_reflns_theta_max 22.47
_diffrn_reflns_theta_min 3.52
_exptl_absorpt_coefficient_mu 0.081
_exptl_absorpt_correction_type none
_exptl_crystal_colour 'light yellow'
_exptl_crystal_density_diffrn 1.092
_exptl_crystal_density_method 'not measured'
_exptl_crystal_F_000 780
_refine_diff_density_max 0.258
_refine_diff_density_min -0.234
_refine_diff_density_rms 0.041
_refine_ls_extinction_method none
_refine_ls_goodness_of_fit_ref 1.015
_refine_ls_hydrogen_treatment mixed
_refine_ls_matrix_type full
_refine_ls_number_parameters 488
_refine_ls_number_reflns 5648
_refine_ls_number_restraints 0
_refine_ls_restrained_S_all 1.015
_refine_ls_R_factor_all 0.0615
_refine_ls_R_factor_gt 0.0495
_refine_ls_shift/su_max 0.004
_refine_ls_shift/su_mean 0.000
_refine_ls_structure_factor_coef Fsqd
_refine_ls_weighting_details 'calc w=1/[\s^2^(Fo^2^)+(0.0796P)^2^+0.8460P] where P=(Fo^2^+2Fc^2^)/3'
_refine_ls_weighting_scheme calc
_refine_ls_wR_factor_gt 0.1318
_refine_ls_wR_factor_ref 0.1464
_reflns_number_gt 4667
_reflns_number_total 5648
_reflns_threshold_expression >2sigma(I)
_cod_data_source_file om050698vsi20050926_055724.cif
_cod_data_source_block compound_4
_cod_depositor_comments
;
The following automatic conversions were performed:

'_atom_sites_solution_hydrogens' value 'geom and difmap' was changed
to 'mixed'.

Automatic conversion script
Id: cif_fix_values 6452 2018-10-05 10:23:21Z andrius 
;
_cod_original_cell_volume 2171.7(7)
_cod_original_sg_symbol_H-M P-1
_cod_database_code 4076168

loop_
_symmetry_equiv_pos_as_xyz
'x, y, z'
'-x, -y, -z'

loop_
_atom_site_label
_atom_site_type_symbol
_atom_site_fract_x
_atom_site_fract_y
_atom_site_fract_z
_atom_site_U_iso_or_equiv
_atom_site_adp_type
_atom_site_occupancy
_atom_site_symmetry_multiplicity
_atom_site_calc_flag
_atom_site_refinement_flags
Al1 Al 0.78093(7) 0.20580(6) 0.25806(3) 0.0310(2) Uani 1 1 d .
H1 H 0.823(2) 0.099(2) 0.2415(11) 0.041(6) Uiso 1 1 d .
N1 N 0.63682(19) 0.21707(16) 0.19821(8) 0.0300(4) Uani 1 1 d .
N2 N 0.65957(19) 0.15444(16) 0.33379(9) 0.0317(4) Uani 1 1 d .
N3 N 0.91414(19) 0.35982(18) 0.25756(10) 0.0402(5) Uani 1 1 d .
H3A H 0.8858 0.4008 0.2289 0.048 Uiso 1 1 calc R
C1 C 0.5029(2) 0.14009(19) 0.20336(11) 0.0314(5) Uani 1 1 d .
C2 C 0.4521(2) 0.0772(2) 0.26162(11) 0.0341(5) Uani 1 1 d .
H2A H 0.3611 0.0181 0.2583 0.041 Uiso 1 1 calc R
C3 C 0.5212(2) 0.0921(2) 0.32465(11) 0.0329(5) Uani 1 1 d .
C4 C 0.3989(3) 0.1207(2) 0.14529(12) 0.0440(6) Uani 1 1 d .
H4A H 0.4411 0.1057 0.1045 0.066 Uiso 1 1 calc R
H4B H 0.3746 0.1929 0.1409 0.066 Uiso 1 1 calc R
H4C H 0.3147 0.0513 0.1533 0.066 Uiso 1 1 calc R
C5 C 0.4298(3) 0.0355(2) 0.38281(12) 0.0450(6) Uani 1 1 d .
H5A H 0.4744 0.0771 0.4241 0.067 Uiso 1 1 calc R
H5B H 0.4180 -0.0500 0.3843 0.067 Uiso 1 1 calc R
H5C H 0.3385 0.0432 0.3771 0.067 Uiso 1 1 calc R
C11 C 0.6711(2) 0.3047(2) 0.14459(11) 0.0310(5) Uani 1 1 d .
C12 C 0.6322(2) 0.4088(2) 0.15069(11) 0.0349(5) Uani 1 1 d .
C13 C 0.6782(3) 0.4976(2) 0.10184(12) 0.0431(6) Uani 1 1 d .
H13A H 0.6545 0.5678 0.1053 0.052 Uiso 1 1 calc R
C14 C 0.7578(3) 0.4836(2) 0.04878(13) 0.0462(6) Uani 1 1 d .
H14A H 0.7884 0.5442 0.0171 0.055 Uiso 1 1 calc R
C15 C 0.7921(3) 0.3794(2) 0.04280(12) 0.0420(6) Uani 1 1 d .
H15A H 0.8449 0.3698 0.0064 0.050 Uiso 1 1 calc R
C16 C 0.7496(2) 0.2881(2) 0.08994(11) 0.0346(5) Uani 1 1 d .
C121 C 0.5417(3) 0.4301(2) 0.20712(12) 0.0412(6) Uani 1 1 d .
H12A H 0.5096 0.3560 0.2338 0.049 Uiso 1 1 calc R
C122 C 0.6271(3) 0.5380(3) 0.25398(13) 0.0533(7) Uani 1 1 d .
H12B H 0.7059 0.5216 0.2737 0.080 Uiso 1 1 calc R
H12C H 0.5674 0.5488 0.2890 0.080 Uiso 1 1 calc R
H12D H 0.6620 0.6116 0.2287 0.080 Uiso 1 1 calc R
C123 C 0.4093(3) 0.4511(3) 0.17929(14) 0.0517(7) Uani 1 1 d .
H12E H 0.3561 0.3829 0.1498 0.078 Uiso 1 1 calc R
H12F H 0.4378 0.5256 0.1547 0.078 Uiso 1 1 calc R
H12G H 0.3511 0.4578 0.2160 0.078 Uiso 1 1 calc R
C161 C 0.7875(3) 0.1736(2) 0.08014(12) 0.0413(6) Uani 1 1 d .
H16A H 0.7448 0.1181 0.1165 0.050 Uiso 1 1 calc R
C162 C 0.7250(4) 0.1066(3) 0.01308(14) 0.0630(8) Uani 1 1 d .
H16B H 0.6245 0.0896 0.0111 0.094 Uiso 1 1 calc R
H16C H 0.7423 0.0307 0.0096 0.094 Uiso 1 1 calc R
H16D H 0.7691 0.1575 -0.0235 0.094 Uiso 1 1 calc R
C163 C 0.9465(3) 0.2039(3) 0.08443(16) 0.0622(8) Uani 1 1 d .
H16E H 0.9836 0.2477 0.1263 0.093 Uiso 1 1 calc R
H16F H 0.9902 0.2542 0.0476 0.093 Uiso 1 1 calc R
H16G H 0.9664 0.1291 0.0822 0.093 Uiso 1 1 calc R
C21 C 0.7229(2) 0.1663(2) 0.40115(11) 0.0344(6) Uani 1 1 d .
C22 C 0.7535(2) 0.0671(2) 0.42773(11) 0.0380(6) Uani 1 1 d .
C23 C 0.8184(3) 0.0849(2) 0.49157(12) 0.0444(6) Uani 1 1 d .
H23A H 0.8407 0.0212 0.5101 0.053 Uiso 1 1 calc R
C24 C 0.8502(3) 0.1934(3) 0.52776(12) 0.0495(7) Uani 1 1 d .
H24A H 0.8929 0.2027 0.5704 0.059 Uiso 1 1 calc R
C25 C 0.8190(3) 0.2892(3) 0.50089(12) 0.0476(7) Uani 1 1 d .
H25A H 0.8399 0.3624 0.5261 0.057 Uiso 1 1 calc R
C26 C 0.7567(2) 0.2788(2) 0.43673(11) 0.0389(6) Uani 1 1 d .
C221 C 0.7174(3) -0.0573(2) 0.39111(12) 0.0440(6) Uani 1 1 d .
H22A H 0.6580 -0.0580 0.3515 0.053 Uiso 1 1 calc R
C222 C 0.6322(3) -0.1633(3) 0.43493(15) 0.0609(8) Uani 1 1 d .
H22B H 0.5478 -0.1504 0.4494 0.091 Uiso 1 1 calc R
H22C H 0.6890 -0.1664 0.4736 0.091 Uiso 1 1 calc R
H22D H 0.6062 -0.2396 0.4092 0.091 Uiso 1 1 calc R
C223 C 0.8488(3) -0.0791(3) 0.36646(16) 0.0635(8) Uani 1 1 d .
H22E H 0.8983 -0.0158 0.3363 0.095 Uiso 1 1 calc R
H22F H 0.8211 -0.1579 0.3432 0.095 Uiso 1 1 calc R
H22G H 0.9101 -0.0774 0.4043 0.095 Uiso 1 1 calc R
C261 C 0.7217(3) 0.3857(2) 0.40915(13) 0.0435(6) Uani 1 1 d .
H26A H 0.7066 0.3715 0.3603 0.052 Uiso 1 1 calc R
C262 C 0.8403(3) 0.5094(2) 0.42123(15) 0.0569(7) Uani 1 1 d .
H26B H 0.9273 0.5053 0.4042 0.085 Uiso 1 1 calc R
H26C H 0.8519 0.5294 0.4687 0.085 Uiso 1 1 calc R
H26D H 0.8168 0.5717 0.3985 0.085 Uiso 1 1 calc R
C263 C 0.5836(3) 0.3890(3) 0.43822(19) 0.0748(10) Uani 1 1 d .
H26E H 0.5074 0.3135 0.4261 0.112 Uiso 1 1 calc R
H26F H 0.5632 0.4570 0.4205 0.112 Uiso 1 1 calc R
H26G H 0.5934 0.3984 0.4864 0.112 Uiso 1 1 calc R
C31 C 1.0447(2) 0.4384(2) 0.28531(11) 0.0363(6) Uani 1 1 d .
C32 C 1.1264(2) 0.3931(2) 0.32852(11) 0.0416(6) Uani 1 1 d .
C33 C 1.2499(3) 0.4763(3) 0.35846(14) 0.0560(7) Uani 1 1 d .
H33A H 1.3025 0.4474 0.3880 0.067 Uiso 1 1 calc R
C34 C 1.2969(3) 0.5986(3) 0.34619(16) 0.0652(9) Uani 1 1 d .
H34A H 1.3790 0.6522 0.3678 0.078 Uiso 1 1 calc R
C35 C 1.2220(3) 0.6424(3) 0.30141(14) 0.0536(7) Uani 1 1 d .
H35A H 1.2560 0.7255 0.2919 0.064 Uiso 1 1 calc R
C36 C 1.0971(2) 0.5650(2) 0.27032(12) 0.0408(6) Uani 1 1 d .
C321 C 1.0892(3) 0.2575(3) 0.33822(12) 0.0469(7) Uani 1 1 d .
H32A H 0.9853 0.2198 0.3365 0.056 Uiso 1 1 calc R
C322 C 1.1444(3) 0.2005(3) 0.28018(16) 0.0628(8) Uani 1 1 d .
H32B H 1.1116 0.2211 0.2381 0.094 Uiso 1 1 calc R
H32C H 1.1102 0.1127 0.2837 0.094 Uiso 1 1 calc R
H32D H 1.2464 0.2319 0.2821 0.094 Uiso 1 1 calc R
C323 C 1.1406(3) 0.2268(4) 0.40610(16) 0.0758(10) Uani 1 1 d .
H32E H 1.1101 0.2680 0.4419 0.114 Uiso 1 1 calc R
H32F H 1.2425 0.2537 0.4072 0.114 Uiso 1 1 calc R
H32G H 1.1015 0.1395 0.4117 0.114 Uiso 1 1 calc R
C361 C 1.0259(3) 0.6181(2) 0.21775(14) 0.0516(7) Uani 1 1 d .
H36A H 0.9253 0.5652 0.2149 0.062 Uiso 1 1 calc R
C362 C 1.0317(5) 0.7475(3) 0.2363(3) 0.1162(17) Uani 1 1 d .
H36B H 0.9992 0.7497 0.2813 0.174 Uiso 1 1 calc R
H36C H 0.9719 0.7706 0.2055 0.174 Uiso 1 1 calc R
H36D H 1.1278 0.8040 0.2337 0.174 Uiso 1 1 calc R
C363 C 1.0874(4) 0.6105(5) 0.14919(18) 0.1041(14) Uani 1 1 d .
H36E H 1.0741 0.5263 0.1378 0.156 Uiso 1 1 calc R
H36F H 1.1870 0.6588 0.1505 0.156 Uiso 1 1 calc R
H36G H 1.0399 0.6414 0.1159 0.156 Uiso 1 1 calc R
C40 C 0.4501(4) 0.1710(3) -0.19660(18) 0.0839(11) Uani 1 1 d .
H40A H 0.5120 0.1257 -0.1895 0.126 Uiso 1 1 calc R
H40B H 0.5036 0.2502 -0.2136 0.126 Uiso 1 1 calc R
H40C H 0.3761 0.1266 -0.2287 0.126 Uiso 1 1 calc R
C41 C 0.3861(3) 0.1872(2) -0.13181(14) 0.0536(7) Uani 1 1 d .
C42 C 0.2392(3) 0.1464(3) -0.12508(17) 0.0624(8) Uani 1 1 d .
H42A H 0.1801 0.1062 -0.1614 0.075 Uiso 1 1 calc R
C43 C 0.1800(3) 0.1647(3) -0.06516(15) 0.0561(7) Uani 1 1 d .
H43A H 0.0818 0.1380 -0.0615 0.067 Uiso 1 1 calc R
C44 C 0.2666(3) 0.2222(3) -0.01157(15) 0.0539(7) Uani 1 1 d .
H44A H 0.2275 0.2340 0.0290 0.065 Uiso 1 1 calc R
C45 C 0.4113(3) 0.2626(3) -0.01738(15) 0.0554(7) Uani 1 1 d .
H45A H 0.4698 0.3020 0.0193 0.066 Uiso 1 1 calc R
C46 C 0.4704(3) 0.2455(2) -0.07650(15) 0.0543(7) Uani 1 1 d .
H46A H 0.5687 0.2735 -0.0796 0.065 Uiso 1 1 calc R

loop_
_atom_site_aniso_label
_atom_site_aniso_U_11
_atom_site_aniso_U_22
_atom_site_aniso_U_33
_atom_site_aniso_U_23
_atom_site_aniso_U_13
_atom_site_aniso_U_12
Al1 0.0262(4) 0.0384(4) 0.0310(4) 0.0067(3) -0.0007(3) 0.0143(3)
N1 0.0285(11) 0.0320(10) 0.0305(10) 0.0055(8) -0.0011(8) 0.0119(9)
N2 0.0285(11) 0.0390(10) 0.0283(10) 0.0039(8) -0.0038(8) 0.0127(9)
N3 0.0263(11) 0.0479(12) 0.0453(11) 0.0129(9) -0.0055(9) 0.0111(9)
C1 0.0303(13) 0.0312(12) 0.0343(12) 0.0018(10) -0.0036(10) 0.0129(10)
C2 0.0262(12) 0.0352(12) 0.0366(13) 0.0047(10) -0.0033(10) 0.0054(10)
C3 0.0285(13) 0.0351(12) 0.0355(13) 0.0047(10) 0.0006(10) 0.0114(10)
C4 0.0390(14) 0.0451(14) 0.0421(14) 0.0080(11) -0.0106(11) 0.0079(12)
C5 0.0295(13) 0.0612(16) 0.0396(14) 0.0097(12) 0.0028(11) 0.0098(12)
C11 0.0262(12) 0.0326(12) 0.0336(12) 0.0064(9) -0.0029(10) 0.0097(10)
C12 0.0336(13) 0.0342(12) 0.0378(13) 0.0043(10) -0.0022(10) 0.0132(11)
C13 0.0480(15) 0.0382(14) 0.0476(15) 0.0092(11) 0.0032(12) 0.0202(12)
C14 0.0525(16) 0.0425(14) 0.0460(15) 0.0181(11) 0.0074(13) 0.0184(13)
C15 0.0452(15) 0.0478(15) 0.0372(13) 0.0094(11) 0.0076(11) 0.0208(12)
C16 0.0341(13) 0.0378(13) 0.0335(12) 0.0053(10) -0.0025(10) 0.0147(11)
C121 0.0457(15) 0.0403(13) 0.0435(14) 0.0086(11) 0.0073(11) 0.0217(12)
C122 0.0587(18) 0.0566(17) 0.0504(16) -0.0022(13) 0.0055(13) 0.0278(14)
C123 0.0448(16) 0.0559(16) 0.0621(17) 0.0096(13) 0.0064(13) 0.0265(13)
C161 0.0469(15) 0.0472(14) 0.0389(13) 0.0099(11) 0.0070(11) 0.0270(12)
C162 0.096(2) 0.0537(17) 0.0525(17) 0.0003(13) -0.0021(16) 0.0429(17)
C163 0.0563(19) 0.0724(19) 0.074(2) 0.0187(16) 0.0153(15) 0.0407(16)
C21 0.0240(12) 0.0497(14) 0.0275(12) 0.0065(10) -0.0003(9) 0.0102(11)
C22 0.0294(13) 0.0496(14) 0.0323(13) 0.0096(11) 0.0006(10) 0.0102(11)
C23 0.0370(14) 0.0574(16) 0.0373(14) 0.0135(12) -0.0031(11) 0.0143(12)
C24 0.0401(15) 0.0682(19) 0.0339(14) 0.0056(13) -0.0100(11) 0.0119(13)
C25 0.0379(15) 0.0591(17) 0.0387(14) -0.0045(12) -0.0080(11) 0.0092(13)
C26 0.0281(13) 0.0493(15) 0.0348(13) 0.0022(11) -0.0008(10) 0.0085(11)
C221 0.0462(15) 0.0507(15) 0.0375(13) 0.0097(11) -0.0064(11) 0.0200(13)
C222 0.0620(19) 0.0519(17) 0.0591(18) 0.0106(13) -0.0127(15) 0.0083(14)
C223 0.065(2) 0.0618(18) 0.072(2) 0.0083(15) 0.0037(16) 0.0322(16)
C261 0.0393(14) 0.0462(14) 0.0427(14) -0.0014(11) -0.0059(11) 0.0130(12)
C262 0.0522(17) 0.0515(16) 0.0614(18) -0.0047(13) -0.0015(14) 0.0121(14)
C263 0.0436(18) 0.077(2) 0.111(3) 0.0233(19) 0.0029(17) 0.0280(16)
C31 0.0227(12) 0.0520(15) 0.0334(12) 0.0003(11) 0.0017(10) 0.0122(11)
C32 0.0271(13) 0.0667(17) 0.0329(12) 0.0023(12) 0.0031(10) 0.0188(12)
C33 0.0402(16) 0.079(2) 0.0498(16) -0.0070(14) -0.0117(13) 0.0233(15)
C34 0.0385(16) 0.074(2) 0.073(2) -0.0234(17) -0.0170(15) 0.0103(15)
C35 0.0386(16) 0.0542(16) 0.0629(17) -0.0117(14) -0.0025(13) 0.0113(13)
C36 0.0285(13) 0.0463(15) 0.0442(14) -0.0048(11) 0.0029(11) 0.0095(11)
C321 0.0275(13) 0.0713(18) 0.0462(15) 0.0192(13) 0.0008(11) 0.0217(13)
C322 0.0493(18) 0.0663(19) 0.083(2) 0.0183(16) 0.0188(16) 0.0319(15)
C323 0.0409(17) 0.111(3) 0.073(2) 0.0389(19) -0.0086(15) 0.0223(17)
C361 0.0378(15) 0.0440(15) 0.0673(18) 0.0103(13) -0.0015(13) 0.0068(12)
C362 0.128(4) 0.061(2) 0.165(4) -0.005(2) -0.058(3) 0.044(2)
C363 0.076(3) 0.169(4) 0.063(2) 0.032(2) -0.0020(19) 0.035(3)
C40 0.105(3) 0.073(2) 0.086(2) -0.0007(18) 0.018(2) 0.046(2)
C41 0.064(2) 0.0415(15) 0.0628(18) 0.0099(13) 0.0051(15) 0.0278(14)
C42 0.069(2) 0.0457(16) 0.073(2) 0.0044(14) -0.0221(17) 0.0220(15)
C43 0.0501(17) 0.0543(17) 0.071(2) 0.0157(15) 0.0011(15) 0.0261(14)
C44 0.0565(19) 0.0566(17) 0.0577(17) 0.0179(14) 0.0048(15) 0.0300(15)
C45 0.0548(19) 0.0607(17) 0.0544(17) 0.0166(14) -0.0038(14) 0.0243(15)
C46 0.0481(17) 0.0521(16) 0.0663(19) 0.0171(14) -0.0027(15) 0.0214(14)

loop_
_atom_type_symbol
_atom_type_description
_atom_type_scat_dispersion_real
_atom_type_scat_dispersion_imag
_atom_type_scat_source
C C 0.0033 0.0016 'International Tables Vol C Tables 4.2.6.8 and 6.1.1.4'
H H 0.0000 0.0000 'International Tables Vol C Tables 4.2.6.8 and 6.1.1.4'
N N 0.0061 0.0033 'International Tables Vol C Tables 4.2.6.8 and 6.1.1.4'
Al Al 0.0645 0.0514 'International Tables Vol C Tables 4.2.6.8 and 6.1.1.4'

loop_
_geom_angle_atom_site_label_1
_geom_angle_atom_site_label_2
_geom_angle_atom_site_label_3
_geom_angle
N3 Al1 N1 102.65(9)
N3 Al1 N2 120.36(9)
N1 Al1 N2 95.57(8)
C1 N1 C11 118.98(18)
C1 N1 Al1 119.93(14)
C11 N1 Al1 121.03(14)
C3 N2 C21 119.13(18)
C3 N2 Al1 120.78(15)
C21 N2 Al1 119.35(14)
C31 N3 Al1 144.98(17)
N1 C1 C2 122.8(2)
N1 C1 C4 120.1(2)
C2 C1 C4 117.1(2)
C1 C2 C3 127.9(2)
N2 C3 C2 122.7(2)
N2 C3 C5 121.0(2)
C2 C3 C5 116.3(2)
C12 C11 C16 121.1(2)
C12 C11 N1 119.01(19)
C16 C11 N1 119.78(19)
C13 C12 C11 117.9(2)
C13 C12 C121 118.2(2)
C11 C12 C121 123.9(2)
C14 C13 C12 121.5(2)
C15 C14 C13 119.7(2)
C14 C15 C16 121.4(2)
C15 C16 C11 118.4(2)
C15 C16 C161 119.2(2)
C11 C16 C161 122.4(2)
C122 C121 C12 111.5(2)
C122 C121 C123 109.9(2)
C12 C121 C123 111.7(2)
C163 C161 C16 111.5(2)
C163 C161 C162 110.9(2)
C16 C161 C162 110.6(2)
C26 C21 C22 121.8(2)
C26 C21 N2 118.3(2)
C22 C21 N2 119.8(2)
C23 C22 C21 117.4(2)
C23 C22 C221 119.0(2)
C21 C22 C221 123.6(2)
C24 C23 C22 121.8(2)
C23 C24 C25 119.9(2)
C24 C25 C26 121.4(2)
C25 C26 C21 117.7(2)
C25 C26 C261 120.0(2)
C21 C26 C261 122.3(2)
C223 C221 C22 112.3(2)
C223 C221 C222 109.7(2)
C22 C221 C222 111.9(2)
C26 C261 C262 113.3(2)
C26 C261 C263 110.5(2)
C262 C261 C263 110.3(2)
N3 C31 C32 120.8(2)
N3 C31 C36 120.3(2)
C32 C31 C36 118.9(2)
C33 C32 C31 118.4(3)
C33 C32 C321 119.7(2)
C31 C32 C321 121.7(2)
C34 C33 C32 122.5(3)
C33 C34 C35 119.4(3)
C34 C35 C36 121.3(3)
C35 C36 C31 119.3(2)
C35 C36 C361 118.3(2)
C31 C36 C361 122.3(2)
C32 C321 C322 110.0(2)
C32 C321 C323 114.0(2)
C322 C321 C323 110.7(2)
C363 C361 C36 109.7(3)
C363 C361 C362 112.2(3)
C36 C361 C362 113.3(3)
C46 C41 C42 117.8(3)
C46 C41 C40 121.0(3)
C42 C41 C40 121.2(3)
C43 C42 C41 121.0(3)
C44 C43 C42 119.5(3)
C43 C44 C45 120.1(3)
C46 C45 C44 120.6(3)
C45 C46 C41 120.9(3)

loop_
_geom_bond_atom_site_label_1
_geom_bond_atom_site_label_2
_geom_bond_distance
Al1 N3 1.817(2)
Al1 N1 1.9045(19)
Al1 N2 1.922(2)
N1 C1 1.335(3)
N1 C11 1.453(3)
N2 C3 1.330(3)
N2 C21 1.454(3)
N3 C31 1.401(3)
C1 C2 1.390(3)
C1 C4 1.503(3)
C2 C3 1.399(3)
C3 C5 1.502(3)
C11 C12 1.401(3)
C11 C16 1.401(3)
C12 C13 1.396(3)
C12 C121 1.524(3)
C13 C14 1.374(4)
C14 C15 1.376(4)
C15 C16 1.389(3)
C16 C161 1.519(3)
C121 C122 1.525(4)
C121 C123 1.536(4)
C161 C163 1.512(4)
C161 C162 1.531(4)
C21 C26 1.398(3)
C21 C22 1.409(3)
C22 C23 1.393(3)
C22 C221 1.521(4)
C23 C24 1.367(4)
C24 C25 1.379(4)
C25 C26 1.394(3)
C26 C261 1.521(4)
C221 C223 1.518(4)
C221 C222 1.530(4)
C261 C262 1.518(4)
C261 C263 1.526(4)
C31 C32 1.416(3)
C31 C36 1.418(4)
C32 C33 1.389(4)
C32 C321 1.503(4)
C33 C34 1.360(4)
C34 C35 1.377(4)
C35 C36 1.384(4)
C36 C361 1.520(4)
C321 C322 1.522(4)
C321 C323 1.532(4)
C361 C363 1.517(5)
C361 C362 1.520(4)
C40 C41 1.484(4)
C41 C46 1.381(4)
C41 C42 1.394(4)
C42 C43 1.383(4)
C43 C44 1.363(4)
C44 C45 1.371(4)
C45 C46 1.365(4)
